data_7220529
loop_
_publ_author_name
'yin, sheng'
'Zhu, Jian-Yong'
'Lou, Lan-Lan'
'Guo, Yan-Qiong'
'Li, Wei'
'Guo, Yan-Hong'
'Bao, Jing-Mei'
'Tang, Gui-Hua'
'Bu, Xianzhang'

_publ_section_title
;
 Natural Thioredoxin Reductase Inhibitors from Jatropha integerrima
;
_journal_name_full 'RSC Adv.'
_journal_paper_doi 10.1039/C5RA07274C
_journal_year 2015
_chemical_absolute_configuration ad
_chemical_formula_moiety 'C20 H28 O4'
_chemical_formula_sum 'C20 H28 O4'
_chemical_formula_weight 332.42
_chemical_name_systematic
;
 ? 
;
_space_group_crystal_system trigonal
_space_group_IT_number 144
_space_group_name_Hall 'P 31'
_space_group_name_H-M_alt 'P 31'
_symmetry_space_group_name_Hall 'P 31'
_symmetry_space_group_name_H-M 'P 31'
_atom_sites_solution_hydrogens geom
_atom_sites_solution_primary direct
_atom_sites_solution_secondary difmap
_audit_creation_date 2014-10-23
_audit_creation_method
;
Olex2 1.2
(compiled 2014.09.19 svn.r3010 for OlexSys, GUI svn.r4874)
;
_audit_update_record
;
2014-10-30 deposited with the CCDC.
2015-05-20 downloaded from the CCDC.
;
_cell_angle_alpha 90.00
_cell_angle_beta 90.00
_cell_angle_gamma 120.00
_cell_formula_units_Z 3
_cell_length_a 14.57764(10)
_cell_length_b 14.57764(10)
_cell_length_c 7.54977(6)
_cell_measurement_reflns_used 15320
_cell_measurement_temperature 293(2)
_cell_measurement_theta_max 71.6970
_cell_measurement_theta_min 3.4710
_cell_volume 1389.437(17)
_computing_cell_refinement
;
CrysAlisPro, Agilent Technologies,
Version 1.171.37.34 (release 22-05-2014 CrysAlis171 .NET)
(compiled May 22 2014,16:03:01)
;
_computing_data_collection
;
CrysAlisPro, Agilent Technologies,
Version 1.171.37.34 (release 22-05-2014 CrysAlis171 .NET)
(compiled May 22 2014,16:03:01)
;
_computing_data_reduction
;
CrysAlisPro, Agilent Technologies,
Version 1.171.37.34 (release 22-05-2014 CrysAlis171 .NET)
(compiled May 22 2014,16:03:01)
;
_computing_molecular_graphics 'Olex2 (Dolomanov et al., 2009)'
_computing_publication_material 'Olex2 (Dolomanov et al., 2009)'
_computing_structure_refinement 'XL (Sheldrick, 2008)'
_computing_structure_solution 'XS (Sheldrick, 2008)'
_diffrn_ambient_temperature 293(2)
_diffrn_detector 'CCD plate'
_diffrn_detector_area_resol_mean 8.2417
_diffrn_detector_type Onyx
_diffrn_measured_fraction_theta_full 0.995
_diffrn_measured_fraction_theta_max 0.996
_diffrn_measurement_details
;
  1 omega -118.00  -13.00   1.0000    1.0000
omega____ theta____ kappa____ phi______ frames
    -      -42.2034  -38.0000 -120.0000 105

  2 omega -119.00  -73.00   1.0000    1.0000
omega____ theta____ kappa____ phi______ frames
    -      -42.2034 -125.0000 -120.0000 46

  3 omega -119.00  -73.00   1.0000    1.0000
omega____ theta____ kappa____ phi______ frames
    -      -42.2034 -125.0000   90.0000 46

  4 omega -126.00  -79.00   1.0000    1.0000
omega____ theta____ kappa____ phi______ frames
    -      -42.2034  -99.0000  -30.0000 47

  5 omega   15.00  115.00   1.0000    1.0000
omega____ theta____ kappa____ phi______ frames
    -       42.2034   57.0000 -180.0000 100

  6 omega   71.00  175.00   1.0000    1.5000
omega____ theta____ kappa____ phi______ frames
    -      100.0000   39.0000  168.0000 104

  7 omega   72.00  174.00   1.0000    1.5000
omega____ theta____ kappa____ phi______ frames
    -      100.0000   45.0000  -60.0000 102

  8 omega   71.00  174.00   1.0000    1.5000
omega____ theta____ kappa____ phi______ frames
    -      100.0000   61.0000 -120.0000 103

  9 omega   71.00  174.00   1.0000    1.5000
omega____ theta____ kappa____ phi______ frames
    -      100.0000   61.0000  -90.0000 103

 10 omega   15.00  109.00   1.0000    1.5000
omega____ theta____ kappa____ phi______ frames
    -      100.0000  -94.0000   90.0000 94

 11 omega   21.00  134.00   1.0000    1.5000
omega____ theta____ kappa____ phi______ frames
    -      100.0000  -77.0000  -90.0000 113

 12 omega   21.00  134.00   1.0000    1.5000
omega____ theta____ kappa____ phi______ frames
    -      100.0000  -77.0000   30.0000 113

 13 omega   26.00   77.00   1.0000    1.5000
omega____ theta____ kappa____ phi______ frames
    -      100.0000  -45.0000  -90.0000 51

 14 omega   26.00  129.00   1.0000    1.5000
omega____ theta____ kappa____ phi______ frames
    -      100.0000  -61.0000   30.0000 103

 15 omega   26.00  129.00   1.0000    1.5000
omega____ theta____ kappa____ phi______ frames
    -      100.0000  -61.0000  -90.0000 103

 16 omega   24.00  122.00   1.0000    1.5000
omega____ theta____ kappa____ phi______ frames
    -      100.0000 -125.0000   60.0000 98

 17 omega   23.00   69.00   1.0000    1.5000
omega____ theta____ kappa____ phi______ frames
    -      100.0000  -30.0000  -60.0000 46

 18 omega   26.00   77.00   1.0000    1.5000
omega____ theta____ kappa____ phi______ frames
    -      100.0000  -45.0000 -150.0000 51

 19 omega   66.00  167.00   1.0000    1.5000
omega____ theta____ kappa____ phi______ frames
    -      100.0000   77.0000 -120.0000 101

 20 omega   24.00   65.00   1.0000    1.5000
omega____ theta____ kappa____ phi______ frames
    -      100.0000  -30.0000   60.0000 41

 21 omega   28.00   91.00   1.0000    1.5000
omega____ theta____ kappa____ phi______ frames
    -      100.0000 -125.0000  150.0000 63

 22 omega   15.00   74.00   1.0000    1.5000
omega____ theta____ kappa____ phi______ frames
    -      100.0000  -94.0000 -180.0000 59

 23 omega  115.00  141.00   1.0000    1.5000
omega____ theta____ kappa____ phi______ frames
    -      100.0000  125.0000  150.0000 26

 24 omega   26.00   76.00   1.0000    1.5000
omega____ theta____ kappa____ phi______ frames
    -      100.0000  -45.0000   60.0000 50
;
_diffrn_measurement_device 'four-circle diffractometer'
_diffrn_measurement_device_type 'Xcalibur, Onyx, Nova'
_diffrn_measurement_method '\w scans'
_diffrn_orient_matrix_UB_11 0.0164338000
_diffrn_orient_matrix_UB_12 -0.0303518000
_diffrn_orient_matrix_UB_13 0.1879486000
_diffrn_orient_matrix_UB_21 -0.0243082000
_diffrn_orient_matrix_UB_22 -0.1094278000
_diffrn_orient_matrix_UB_23 -0.0684924000
_diffrn_orient_matrix_UB_31 0.1185066000
_diffrn_orient_matrix_UB_32 0.0446832000
_diffrn_orient_matrix_UB_33 -0.0400845000
_diffrn_radiation_monochromator mirror
_diffrn_radiation_probe x-ray
_diffrn_radiation_type CuK\a
_diffrn_radiation_wavelength 1.54184
_diffrn_reflns_av_R_equivalents 0.0351
_diffrn_reflns_av_unetI/netI 0.0204
_diffrn_reflns_limit_h_max 17
_diffrn_reflns_limit_h_min -11
_diffrn_reflns_limit_k_max 16
_diffrn_reflns_limit_k_min -17
_diffrn_reflns_limit_l_max 9
_diffrn_reflns_limit_l_min -9
_diffrn_reflns_number 17884
_diffrn_reflns_theta_full 71.76
_diffrn_reflns_theta_max 71.76
_diffrn_reflns_theta_min 3.50
_diffrn_source 'sealed X-ray tube'
_diffrn_source_type 'Nova (Cu) X-ray Source'
_exptl_absorpt_coefficient_mu 0.655
_exptl_absorpt_correction_T_max 1.00000
_exptl_absorpt_correction_T_min 0.89243
_exptl_absorpt_correction_type multi-scan
_exptl_absorpt_process_details
;
CrysAlisPro, Agilent Technologies,
Version 1.171.37.34 (release 22-05-2014 CrysAlis171 .NET)
(compiled May 22 2014,16:03:01)
Empirical absorption correction using spherical harmonics,
 implemented in SCALE3 ABSPACK scaling algorithm.
;
_exptl_crystal_density_diffrn 1.192
_exptl_crystal_density_method 'not measured'
_exptl_crystal_F_000 540
_exptl_crystal_size_max 0.6
_exptl_crystal_size_mid 0.2
_exptl_crystal_size_min 0.2
_refine_diff_density_max 0.154
_refine_diff_density_min -0.140
_refine_diff_density_rms 0.030
_refine_ls_abs_structure_details 'Flack H D (1983), Acta Cryst. A39, 876-881'
_refine_ls_abs_structure_Flack 0.07(10)
_refine_ls_extinction_method none
_refine_ls_goodness_of_fit_ref 1.036
_refine_ls_hydrogen_treatment constr
_refine_ls_matrix_type full
_refine_ls_number_parameters 224
_refine_ls_number_reflns 3593
_refine_ls_number_restraints 1
_refine_ls_restrained_S_all 1.036
_refine_ls_R_factor_all 0.0267
_refine_ls_R_factor_gt 0.0262
_refine_ls_shift/su_max 0.000
_refine_ls_shift/su_mean 0.000
_refine_ls_structure_factor_coef Fsqd
_refine_ls_weighting_details 'calc w=1/[\s^2^(Fo^2^)+(0.0463P)^2^+0.1245P] where P=(Fo^2^+2Fc^2^)/3'
_refine_ls_weighting_scheme calc
_refine_ls_wR_factor_gt 0.0689
_refine_ls_wR_factor_ref 0.0696
_reflns_number_gt 3535
_reflns_number_total 3593
_reflns_threshold_expression >2sigma(I)
_cod_data_source_file c5ra07274c2.cif
_cod_data_source_block zjy_yjiz_9td_2_141022
_cod_original_cell_volume 1389.436(17)
_cod_database_code 7220529
_reflns_odcompleteness_completeness 98.69
_reflns_odcompleteness_iscentric 1
_reflns_odcompleteness_theta 71.98
_olex2_refinement_description
;
1. Fixed Uiso
 At 1.2 times of:
  All C(H) groups, All C(H,H) groups
 At 1.5 times of:
  All C(H,H,H) groups, All O(H) groups
2.a Ternary CH refined with riding coordinates:
 C7(H7), C19(H19), C21(H21)
2.b Secondary CH2 refined with riding coordinates:
 C14(H14A,H14B), C15(H15A,H15B), C16(H16A,H16B)
2.c Aromatic/amide H refined with riding coordinates:
 C9(H9), C17(H17)
2.d Idealised Me refined as rotating group:
 C8(H8A,H8B,H8C), C12(H12A,H12B,H12C), C13(H13A,H13B,H13C), C1A(H1AA,H1AB,
 H1AC), C1B(H1BA,H1BB,H1BC)
2.e Idealised tetrahedral OH refined as rotating group:
 O3(H3), O4(H4)
;
_olex2_submission_special_instructions 'No special instructions were received'

loop_
_space_group_symop_id
_space_group_symop_operation_xyz
1 'x, y, z'
2 '-y, x-y, z+1/3'
3 '-x+y, -x, z+2/3'

loop_
_atom_site_label
_atom_site_type_symbol
_atom_site_fract_x
_atom_site_fract_y
_atom_site_fract_z
_atom_site_U_iso_or_equiv
_atom_site_adp_type
_atom_site_occupancy
_atom_site_calc_flag
_atom_site_refinement_flags_posn
O1 O 0.33597(7) 0.21150(7) 0.04941(12) 0.0289(2) Uani 1 d .
O2 O 0.50583(7) 0.40188(7) -0.50671(11) 0.02337(18) Uani 1 d .
O3 O 0.33080(7) 0.39108(7) -0.67197(10) 0.02336(18) Uani 1 d .
H3 H 0.3830 0.3926 -0.6279 0.035 Uiso 1 calc GR
O4 O 0.35179(6) 0.44988(6) -0.01176(10) 0.01977(16) Uani 1 d .
H4 H 0.3459 0.4412 0.0958 0.030 Uiso 1 calc GR
C5 C 0.29693(9) 0.25970(9) -0.01922(14) 0.0195(2) Uani 1 d .
C6 C 0.47859(9) 0.39742(8) -0.35210(15) 0.0181(2) Uani 1 d .
C7 C 0.37020(8) 0.37821(8) -0.29532(13) 0.0163(2) Uani 1 d .
H7 H 0.3157 0.3089 -0.3396 0.020 Uiso 1 calc R
C8 C 0.29199(10) 0.53171(10) -0.62989(15) 0.0241(2) Uani 1 d .
H8A H 0.3644 0.5821 -0.6577 0.036 Uiso 1 calc GR
H8B H 0.2650 0.5628 -0.5479 0.036 Uiso 1 calc GR
H8C H 0.2504 0.5121 -0.7363 0.036 Uiso 1 calc GR
C9 C 0.13871(9) 0.26254(9) -0.11656(14) 0.0202(2) Uani 1 d .
H9 H 0.1855 0.3345 -0.1325 0.024 Uiso 1 calc R
C10 C 0.18104(9) 0.20735(9) -0.04704(15) 0.0215(2) Uani 1 d .
C11 C 0.37365(9) 0.37396(9) -0.08896(14) 0.0173(2) Uani 1 d .
C12 C 0.03637(10) 0.39157(11) -0.02155(17) 0.0283(3) Uani 1 d .
H12A H 0.0230 0.3734 0.1016 0.042 Uiso 1 calc GR
H12B H 0.0127 0.4404 -0.0513 0.042 Uiso 1 calc GR
H12C H 0.1109 0.4238 -0.0445 0.042 Uiso 1 calc GR
C13 C 0.65652(10) 0.43806(11) -0.21045(18) 0.0299(3) Uani 1 d .
H13A H 0.6582 0.3774 -0.2559 0.045 Uiso 1 calc GR
H13B H 0.6895 0.4560 -0.0959 0.045 Uiso 1 calc GR
H13C H 0.6940 0.4968 -0.2896 0.045 Uiso 1 calc GR
C14 C 0.10290(9) 0.37926(9) -0.41015(15) 0.0223(2) Uani 1 d .
H14A H 0.1475 0.4302 -0.3214 0.027 Uiso 1 calc R
H14B H 0.0763 0.4139 -0.4873 0.027 Uiso 1 calc R
C15 C 0.35061(9) 0.46468(9) -0.37391(13) 0.0177(2) Uani 1 d .
H15A H 0.3138 0.4831 -0.2864 0.021 Uiso 1 calc R
H15B H 0.4186 0.5275 -0.3961 0.021 Uiso 1 calc R
C16 C 0.17049(9) 0.34596(9) -0.52033(14) 0.0218(2) Uani 1 d .
H16A H 0.1698 0.2862 -0.4625 0.026 Uiso 1 calc R
H16B H 0.1378 0.3223 -0.6357 0.026 Uiso 1 calc R
C17 C 0.48610(9) 0.40049(9) -0.05090(15) 0.0206(2) Uani 1 d .
H17 H 0.5125 0.4075 0.0635 0.025 Uiso 1 calc R
C18 C -0.02276(9) 0.29261(10) -0.13249(16) 0.0240(2) Uani 1 d .
C19 C 0.02911(9) 0.22528(9) -0.17095(16) 0.0225(2) Uani 1 d .
H19 H -0.0184 0.1484 -0.1707 0.027 Uiso 1 calc R
C20 C 0.28594(9) 0.43333(9) -0.54682(14) 0.0198(2) Uani 1 d .
C21 C 0.01016(9) 0.28698(10) -0.31879(17) 0.0233(2) Uani 1 d .
H21 H -0.0489 0.2424 -0.3980 0.028 Uiso 1 calc R
C22 C 0.54438(9) 0.41304(9) -0.19480(15) 0.0207(2) Uani 1 d .
C1A C -0.14007(10) 0.23144(12) -0.09282(19) 0.0334(3) Uani 1 d .
H1AA H -0.1507 0.2095 0.0289 0.050 Uiso 1 calc GR
H1AB H -0.1737 0.1702 -0.1679 0.050 Uiso 1 calc GR
H1AC H -0.1702 0.2758 -0.1143 0.050 Uiso 1 calc GR
C1B C 0.12121(11) 0.09211(11) 0.0031(2) 0.0343(3) Uani 1 d .
H1BA H 0.1469 0.0541 -0.0654 0.051 Uiso 1 calc GR
H1BB H 0.0471 0.0638 -0.0201 0.051 Uiso 1 calc GR
H1BC H 0.1314 0.0848 0.1268 0.051 Uiso 1 calc GR

loop_
_atom_site_aniso_label
_atom_site_aniso_U_11
_atom_site_aniso_U_22
_atom_site_aniso_U_33
_atom_site_aniso_U_23
_atom_site_aniso_U_13
_atom_site_aniso_U_12
O1 0.0265(4) 0.0306(5) 0.0336(5) 0.0128(4) 0.0044(4) 0.0174(4)
O2 0.0264(4) 0.0265(4) 0.0195(4) 0.0043(3) 0.0074(3) 0.0149(4)
O3 0.0288(4) 0.0327(5) 0.0140(3) -0.0015(3) 0.0012(3) 0.0195(4)
O4 0.0266(4) 0.0239(4) 0.0130(3) -0.0015(3) 0.0003(3) 0.0157(3)
C5 0.0222(6) 0.0231(6) 0.0156(5) 0.0029(4) 0.0032(4) 0.0130(5)
C6 0.0205(5) 0.0144(5) 0.0202(5) 0.0024(4) 0.0032(4) 0.0093(4)
C7 0.0186(5) 0.0175(5) 0.0135(5) 0.0002(4) 0.0008(4) 0.0095(4)
C8 0.0276(6) 0.0287(6) 0.0205(6) 0.0053(4) 0.0012(4) 0.0175(5)
C9 0.0189(5) 0.0211(5) 0.0192(5) 0.0012(4) 0.0025(4) 0.0089(4)
C10 0.0204(5) 0.0210(5) 0.0217(5) 0.0028(4) 0.0035(4) 0.0092(4)
C11 0.0189(5) 0.0201(5) 0.0151(5) 0.0013(4) 0.0015(4) 0.0113(4)
C12 0.0279(6) 0.0338(7) 0.0270(6) -0.0012(5) 0.0032(5) 0.0184(5)
C13 0.0185(6) 0.0366(7) 0.0329(7) 0.0054(5) 0.0022(5) 0.0125(5)
C14 0.0226(5) 0.0262(6) 0.0210(5) 0.0024(4) -0.0001(4) 0.0143(5)
C15 0.0217(5) 0.0180(5) 0.0148(5) 0.0013(4) 0.0004(4) 0.0109(4)
C16 0.0239(6) 0.0256(6) 0.0170(5) -0.0013(4) -0.0026(4) 0.0132(5)
C17 0.0200(5) 0.0203(5) 0.0208(5) 0.0003(4) -0.0028(4) 0.0097(4)
C18 0.0187(5) 0.0275(6) 0.0267(6) 0.0047(4) 0.0035(4) 0.0122(5)
C19 0.0187(5) 0.0208(5) 0.0266(6) 0.0031(4) 0.0007(4) 0.0089(4)
C20 0.0255(6) 0.0247(6) 0.0134(5) 0.0001(4) 0.0010(4) 0.0156(5)
C21 0.0194(5) 0.0256(6) 0.0247(5) -0.0007(5) -0.0032(4) 0.0112(5)
C22 0.0184(5) 0.0202(5) 0.0233(5) 0.0017(4) 0.0004(4) 0.0097(4)
C1A 0.0206(6) 0.0397(8) 0.0387(7) 0.0106(6) 0.0064(5) 0.0142(6)
C1B 0.0247(6) 0.0253(6) 0.0487(8) 0.0110(6) 0.0014(6) 0.0094(5)

loop_
_atom_type_symbol
_atom_type_description
_atom_type_scat_dispersion_real
_atom_type_scat_dispersion_imag
_atom_type_scat_source
C C 0.0181 0.0091 'International Tables Vol C Tables 4.2.6.8 and 6.1.1.4'
H H 0.0000 0.0000 'International Tables Vol C Tables 4.2.6.8 and 6.1.1.4'
O O 0.0492 0.0322 'International Tables Vol C Tables 4.2.6.8 and 6.1.1.4'

loop_
_geom_angle_atom_site_label_1
_geom_angle_atom_site_label_2
_geom_angle_atom_site_label_3
_geom_angle
O1 C5 C10 120.30(10)
O1 C5 C11 117.79(10)
C10 C5 C11 121.74(9)
O2 C6 C7 123.90(10)
O2 C6 C22 126.34(10)
C22 C6 C7 109.73(9)
C6 C7 C11 103.73(8)
C6 C7 C15 109.90(8)
C15 C7 C11 116.03(8)
C10 C9 C19 129.07(11)
C5 C10 C1B 114.54(10)
C9 C10 C5 119.66(10)
C9 C10 C1B 125.78(11)
O4 C11 C5 111.87(8)
O4 C11 C7 110.75(8)
O4 C11 C17 111.07(9)
C7 C11 C5 111.02(9)
C17 C11 C5 108.39(9)
C17 C11 C7 103.41(8)
C21 C14 C16 113.16(10)
C20 C15 C7 114.79(9)
C20 C16 C14 114.69(10)
C22 C17 C11 114.52(10)
C12 C18 C19 119.12(10)
C12 C18 C1A 112.99(11)
C21 C18 C12 121.74(10)
C21 C18 C19 61.01(7)
C21 C18 C1A 116.85(11)
C1A C18 C19 115.69(11)
C9 C19 C18 120.24(10)
C9 C19 C21 117.80(10)
C18 C19 C21 58.37(8)
O3 C20 C8 107.75(9)
O3 C20 C15 109.83(9)
O3 C20 C16 105.84(9)
C8 C20 C15 109.28(9)
C8 C20 C16 110.96(9)
C16 C20 C15 113.01(9)
C14 C21 C19 120.45(10)
C18 C21 C14 123.08(10)
C18 C21 C19 60.62(8)
C6 C22 C13 121.61(10)
C17 C22 C6 108.36(10)
C17 C22 C13 130.03(11)

loop_
_geom_bond_atom_site_label_1
_geom_bond_atom_site_label_2
_geom_bond_distance
O1 C5 1.2191(14)
O2 C6 1.2242(14)
O3 C20 1.4501(13)
O4 C11 1.4208(13)
C5 C10 1.4803(16)
C5 C11 1.5618(15)
C6 C7 1.5219(15)
C6 C22 1.4709(16)
C7 C11 1.5610(14)
C7 C15 1.5436(14)
C8 C20 1.5269(16)
C9 C10 1.3416(17)
C9 C19 1.4659(16)
C10 C1B 1.5036(16)
C11 C17 1.5117(15)
C12 C18 1.5107(18)
C13 C22 1.4910(16)
C14 C16 1.5416(16)
C14 C21 1.5148(17)
C15 C20 1.5398(15)
C16 C20 1.5333(16)
C17 C22 1.3342(17)
C18 C19 1.5367(16)
C18 C21 1.5016(18)
C18 C1A 1.5113(17)
C19 C21 1.5426(16)

loop_
_geom_torsion_atom_site_label_1
_geom_torsion_atom_site_label_2
_geom_torsion_atom_site_label_3
_geom_torsion_atom_site_label_4
_geom_torsion
O1 C5 C10 C9 177.48(12)
O1 C5 C10 C1B -4.25(16)
O1 C5 C11 O4 -123.42(11)
O1 C5 C11 C7 112.31(11)
O1 C5 C11 C17 -0.62(14)
O2 C6 C7 C11 177.20(10)
O2 C6 C7 C15 -58.13(13)
O2 C6 C22 C13 0.62(18)
O2 C6 C22 C17 -179.18(11)
O4 C11 C17 C22 -122.28(11)
C5 C11 C17 C22 114.44(11)
C6 C7 C11 O4 123.74(9)
C6 C7 C11 C5 -111.35(9)
C6 C7 C11 C17 4.70(10)
C6 C7 C15 C20 96.62(11)
C7 C6 C22 C13 -177.37(10)
C7 C6 C22 C17 2.83(12)
C7 C11 C17 C22 -3.46(13)
C7 C15 C20 O3 -50.29(12)
C7 C15 C20 C8 -168.29(9)
C7 C15 C20 C16 67.63(12)
C9 C19 C21 C14 3.18(16)
C9 C19 C21 C18 -110.12(12)
C10 C5 C11 O4 61.33(13)
C10 C5 C11 C7 -62.95(13)
C10 C5 C11 C17 -175.88(9)
C10 C9 C19 C18 139.81(13)
C10 C9 C19 C21 -152.45(12)
C11 C5 C10 C9 -7.38(16)
C11 C5 C10 C1B 170.89(11)
C11 C7 C15 C20 -146.14(9)
C11 C17 C22 C6 0.51(13)
C11 C17 C22 C13 -179.26(12)
C12 C18 C19 C9 -6.36(16)
C12 C18 C19 C21 -112.33(12)
C12 C18 C21 C14 -0.96(17)
C12 C18 C21 C19 108.15(12)
C14 C16 C20 O3 -172.35(9)
C14 C16 C20 C8 -55.74(13)
C14 C16 C20 C15 67.41(12)
C15 C7 C11 O4 3.13(13)
C15 C7 C11 C5 128.04(9)
C15 C7 C11 C17 -115.92(10)
C16 C14 C21 C18 138.84(11)
C16 C14 C21 C19 66.07(14)
C18 C19 C21 C14 113.30(13)
C19 C9 C10 C5 173.60(10)
C19 C9 C10 C1B -4.5(2)
C19 C18 C21 C14 -109.11(12)
C21 C14 C16 C20 -154.56(9)
C21 C18 C19 C9 105.96(11)
C22 C6 C7 C11 -4.75(11)
C22 C6 C7 C15 119.93(9)
C1A C18 C19 C9 -146.20(11)
C1A C18 C19 C21 107.84(12)
C1A C18 C21 C14 144.93(12)
C1A C18 C21 C19 -105.96(12)
